data_4085839
loop_
_publ_author_name
'Eguillor, Beatriz'
'Esteruelas, Miguel A.'
'Fern\'andez, Israel'
'G\'omez-Gallego, Mar'
'Lled\'os, Agust\'i'
'Mart\'in-Ortiz, Mamen'
'Oliv\'an, Montserrat'
'O\~nate, Enrique'
'Sierra, Miguel A.'

_publ_section_title
;
 Azole Assisted C--H Bond Activation Promoted by an Osmium-Polyhydride:
 Discerning between N and NH
;
_journal_issue 10
_journal_name_full Organometallics
_journal_page_first 1898
_journal_paper_doi 10.1021/acs.organomet.5b00174
_journal_volume 34
_journal_year 2015
_chemical_formula_moiety 'C49 H98 N2 Os2 P4, C5 H12'
_chemical_formula_sum 'C54 H110 N2 Os2 P4'
_chemical_formula_weight 1291.72
_chemical_name_systematic
; 
 ? 
;
_space_group_IT_number 8
_symmetry_cell_setting monoclinic
_symmetry_space_group_name_Hall 'C -2y'
_symmetry_space_group_name_H-M 'C 1 m 1'
_atom_sites_solution_hydrogens geom
_atom_sites_solution_primary direct
_atom_sites_solution_secondary difmap
_audit_creation_method SHELXL-97
_cell_angle_alpha 90.00
_cell_angle_beta 100.563(3)
_cell_angle_gamma 90.00
_cell_formula_units_Z 2
_cell_length_a 15.461(4)
_cell_length_b 17.256(4)
_cell_length_c 11.892(3)
_cell_measurement_reflns_used 5270
_cell_measurement_temperature 100(2)
_cell_measurement_theta_max 29
_cell_measurement_theta_min 2
_cell_volume 3119.0(13)
_computing_cell_refinement 'SAINT+ v. 7.56a (Bruker AXS, 2008)'
_computing_data_collection 'apex2 v. 7.0 (Bruker AXS, 2009)'
_computing_data_reduction 'SAINT+ v. 7.56a (Bruker AXS, 2008)'
_computing_molecular_graphics 'XP, SHELXTL v. 6.14 (Bruker, 2000)'
_computing_publication_material 'XCIF, SHELXTL v. 6.14 (Bruker, 2000)'
_computing_structure_refinement 'SHELXL-97 (Sheldrick, 1997)'
_computing_structure_solution 'SHELXS-97 (Sheldrick, 1990)'
_diffrn_ambient_temperature 100(2)
_diffrn_detector_area_resol_mean 8.26
_diffrn_measured_fraction_theta_full 0.999
_diffrn_measured_fraction_theta_max 0.999
_diffrn_measurement_device_type 'Bruker APEX DUO system'
_diffrn_measurement_method '\w rotations with narrow frames'
_diffrn_radiation_monochromator graphite
_diffrn_radiation_source 'fine-focus sealed tube'
_diffrn_radiation_type MoK\a
_diffrn_radiation_wavelength 0.71073
_diffrn_reflns_av_R_equivalents 0.0280
_diffrn_reflns_av_sigmaI/netI 0.0407
_diffrn_reflns_limit_h_max 18
_diffrn_reflns_limit_h_min -20
_diffrn_reflns_limit_k_max 22
_diffrn_reflns_limit_k_min -23
_diffrn_reflns_limit_l_max 15
_diffrn_reflns_limit_l_min -14
_diffrn_reflns_number 13195
_diffrn_reflns_theta_full 27.50
_diffrn_reflns_theta_max 28.50
_diffrn_reflns_theta_min 1.74
_diffrn_standards_decay_% 0
_exptl_absorpt_coefficient_mu 4.205
_exptl_absorpt_correction_T_max 0.862
_exptl_absorpt_correction_T_min 0.682
_exptl_absorpt_correction_type multi-scan
_exptl_absorpt_process_details
;
Absorption correction performed with SADABS program. This is based on the
method of Blessing: Blessing, R. H., Acta Crystallogr., Sect. A 1995, 51, 33.

SADABS: Area-Detector Absorption Correction. Bruker-AXS 
within SAINT+ package, v. 6.1 (2000).
;
_exptl_crystal_colour green
_exptl_crystal_density_diffrn 1.375
_exptl_crystal_density_method 'not measured'
_exptl_crystal_description 'irregular block'
_exptl_crystal_F_000 1320
_exptl_crystal_size_max 0.18
_exptl_crystal_size_mid 0.03
_exptl_crystal_size_min 0.03
_refine_diff_density_max 1.549
_refine_diff_density_min -0.617
_refine_diff_density_rms 0.128
_refine_ls_abs_structure_details 'Flack H D (1983), Acta Cryst. A39, 876-881'
_refine_ls_abs_structure_Flack 0.348(18)
_refine_ls_extinction_method none
_refine_ls_goodness_of_fit_ref 1.043
_refine_ls_hydrogen_treatment mixed
_refine_ls_matrix_type full
_refine_ls_number_parameters 343
_refine_ls_number_reflns 6324
_refine_ls_number_restraints 60
_refine_ls_restrained_S_all 1.044
_refine_ls_R_factor_all 0.0372
_refine_ls_R_factor_gt 0.0298
_refine_ls_shift/su_max 0.024
_refine_ls_shift/su_mean 0.004
_refine_ls_structure_factor_coef Fsqd
_refine_ls_weighting_details 'calc w=1/[\s^2^(Fo^2^)+(0.0424P)^2^+0.0000P] where P=(Fo^2^+2Fc^2^)/3'
_refine_ls_weighting_scheme calc
_refine_ls_wR_factor_gt 0.0696
_refine_ls_wR_factor_ref 0.0731
_reflns_number_gt 5608
_reflns_number_total 6324
_reflns_threshold_expression >2sigma(I)
_cod_data_source_file om5b00174_si_001.cif
_cod_data_source_block enriquen40cm
_cod_depositor_comments 'Adding full bibliography for 4085838--4085841.cif.'
_cod_original_cell_volume 3118.9(13)
_cod_original_sg_symbol_H-M Cm
_cod_database_code 4085839

loop_
_symmetry_equiv_pos_as_xyz
'x, y, z'
'x, -y, z'
'x+1/2, y+1/2, z'
'x+1/2, -y+1/2, z'

loop_
_atom_site_label
_atom_site_type_symbol
_atom_site_fract_x
_atom_site_fract_y
_atom_site_fract_z
_atom_site_U_iso_or_equiv
_atom_site_adp_type
_atom_site_occupancy
_atom_site_symmetry_multiplicity
_atom_site_calc_flag
_atom_site_refinement_flags
_atom_site_disorder_assembly
_atom_site_disorder_group
Os1 Os 0.882327(17) 1.0000 0.765758(19) 0.01882(18) Uani 1 2 d SD . .
H01 H 0.7825(18) 1.0000 0.782(7) 0.023 Uiso 1 2 d SD . .
H02 H 0.812(5) 1.0000 0.650(4) 0.023 Uiso 1 2 d SD . .
H03 H 0.915(5) 1.0000 0.647(4) 0.023 Uiso 1 2 d SD . .
Os2 Os 1.117820(18) 1.0000 1.23440(2) 0.01872(18) Uani 1 2 d SD . .
H04 H 1.2214(10) 1.0000 1.276(7) 0.022 Uiso 1 2 d SD . .
H05 H 1.169(5) 1.0000 1.363(2) 0.022 Uiso 1 2 d SD . .
H06 H 1.055(4) 1.0000 1.327(5) 0.022 Uiso 1 2 d SD . .
P1 P 0.8751(3) 0.8647(2) 0.7365(3) 0.0188(10) Uani 1 1 d D . .
P2 P 1.1236(3) 1.1339(3) 1.2639(3) 0.0236(11) Uani 1 1 d D . .
N1 N 0.9016(5) 1.0000 0.9528(6) 0.0214(14) Uani 1 2 d S . .
N2 N 0.9939(5) 1.0000 1.1268(7) 0.0182(14) Uani 1 2 d S . .
C1 C 0.8153(5) 0.8399(7) 0.5901(6) 0.028(4) Uani 1 1 d D . .
H1 H 0.8205 0.7825 0.5814 0.033 Uiso 1 1 calc R . .
C2 C 0.8607(9) 0.8772(8) 0.4994(10) 0.031(4) Uani 1 1 d D . .
H2A H 0.8330 0.8587 0.4234 0.047 Uiso 1 1 calc R . .
H2B H 0.9231 0.8632 0.5141 0.047 Uiso 1 1 calc R . .
H2C H 0.8549 0.9337 0.5026 0.047 Uiso 1 1 calc R . .
C3 C 0.7167(5) 0.8583(7) 0.5711(12) 0.025(3) Uani 1 1 d D . .
H3A H 0.7083 0.9110 0.5979 0.038 Uiso 1 1 calc R . .
H3B H 0.6872 0.8213 0.6140 0.038 Uiso 1 1 calc R . .
H3C H 0.6917 0.8544 0.4895 0.038 Uiso 1 1 calc R . .
C4 C 0.9858(5) 0.8211(6) 0.7363(8) 0.023(3) Uani 1 1 d D . .
H4 H 1.0185 0.8611 0.7001 0.027 Uiso 1 1 calc R . .
C5 C 0.9909(10) 0.7473(7) 0.6658(13) 0.030(4) Uani 1 1 d D . .
H5A H 1.0526 0.7353 0.6641 0.045 Uiso 1 1 calc R . .
H5B H 0.9590 0.7554 0.5875 0.045 Uiso 1 1 calc R . .
H5C H 0.9643 0.7040 0.7006 0.045 Uiso 1 1 calc R . .
C6 C 1.0395(11) 0.8103(12) 0.8568(10) 0.043(5) Uani 1 1 d D . .
H6A H 1.0191 0.7639 0.8916 0.065 Uiso 1 1 calc R . .
H6B H 1.0319 0.8557 0.9035 0.065 Uiso 1 1 calc R . .
H6C H 1.1018 0.8044 0.8524 0.065 Uiso 1 1 calc R . .
C7 C 0.8248(10) 0.8040(6) 0.8378(11) 0.035(5) Uani 1 1 d D . .
H7 H 0.8663 0.8064 0.9128 0.042 Uiso 1 1 calc R . .
C8 C 0.8099(15) 0.7182(7) 0.8103(18) 0.053(5) Uani 1 1 d D . .
H8A H 0.7737 0.6957 0.8615 0.079 Uiso 1 1 calc R . .
H8B H 0.8667 0.6914 0.8211 0.079 Uiso 1 1 calc R . .
H8C H 0.7798 0.7124 0.7308 0.079 Uiso 1 1 calc R . .
C9 C 0.7384(8) 0.8395(10) 0.8582(15) 0.041(4) Uani 1 1 d D . .
H9A H 0.6895 0.8189 0.8019 0.062 Uiso 1 1 calc R . .
H9B H 0.7408 0.8959 0.8504 0.062 Uiso 1 1 calc R . .
H9C H 0.7295 0.8263 0.9354 0.062 Uiso 1 1 calc R . .
C10 C 1.0150(6) 1.1810(9) 1.2643(10) 0.040(4) Uani 1 1 d D . .
H10 H 0.9794 1.1423 1.2989 0.047 Uiso 1 1 calc R . .
C11 C 0.9667(11) 1.1928(12) 1.1412(9) 0.034(4) Uani 1 1 d DU . .
H11A H 0.9041 1.2019 1.1409 0.051 Uiso 1 1 calc R . .
H11B H 0.9735 1.1465 1.0960 0.051 Uiso 1 1 calc R . .
H11C H 0.9916 1.2377 1.1080 0.051 Uiso 1 1 calc R . .
C12 C 1.0102(12) 1.2566(9) 1.3305(16) 0.049(5) Uani 1 1 d D . .
H12A H 1.0260 1.3002 1.2855 0.073 Uiso 1 1 calc R . .
H12B H 1.0513 1.2540 1.4036 0.073 Uiso 1 1 calc R . .
H12C H 0.9502 1.2638 1.3446 0.073 Uiso 1 1 calc R . .
C13 C 1.1736(8) 1.1953(6) 1.1634(11) 0.029(4) Uani 1 1 d D . .
H13 H 1.1311 1.1924 1.0892 0.034 Uiso 1 1 calc R . .
C14 C 1.1808(13) 1.2815(8) 1.1921(16) 0.045(5) Uani 1 1 d D . .
H14A H 1.2264 1.2894 1.2601 0.068 Uiso 1 1 calc R . .
H14B H 1.1242 1.3003 1.2073 0.068 Uiso 1 1 calc R . .
H14C H 1.1964 1.3100 1.1274 0.068 Uiso 1 1 calc R . .
C15 C 1.2601(10) 1.1641(10) 1.1362(16) 0.051(5) Uani 1 1 d D . .
H15A H 1.2733 1.1904 1.0682 0.077 Uiso 1 1 calc R . .
H15B H 1.2547 1.1083 1.1218 0.077 Uiso 1 1 calc R . .
H15C H 1.3077 1.1738 1.2013 0.077 Uiso 1 1 calc R . .
C16 C 1.1849(6) 1.1634(8) 1.4076(5) 0.025(4) Uani 1 1 d D . .
H16 H 1.1819 1.2212 1.4130 0.030 Uiso 1 1 calc R . .
C17 C 1.1449(10) 1.1290(8) 1.5050(11) 0.034(4) Uani 1 1 d D . .
H17A H 1.1683 1.0767 1.5224 0.051 Uiso 1 1 calc R . .
H17B H 1.0808 1.1265 1.4818 0.051 Uiso 1 1 calc R . .
H17C H 1.1600 1.1618 1.5731 0.051 Uiso 1 1 calc R . .
C18 C 1.2821(7) 1.1400(11) 1.4310(15) 0.058(5) Uani 1 1 d D . .
H18A H 1.3091 1.1556 1.5088 0.087 Uiso 1 1 calc R . .
H18B H 1.3124 1.1656 1.3759 0.087 Uiso 1 1 calc R . .
H18C H 1.2868 1.0837 1.4235 0.087 Uiso 1 1 calc R . .
C19 C 0.9850(6) 1.0000 1.0090(10) 0.020(2) Uani 1 2 d SU . .
C20 C 0.8491(10) 1.0000 1.0278(16) 0.027(4) Uani 1 2 d S . .
C21 C 0.9108(6) 1.0000 1.1458(7) 0.0215(16) Uani 1 2 d S . .
C22 C 0.8817(11) 1.0000 1.2458(12) 0.027(3) Uani 1 2 d S . .
H22 H 0.9212 1.0000 1.3171 0.032 Uiso 1 2 calc SR . .
C23 C 0.7890(6) 1.0000 1.2397(9) 0.0291(19) Uani 1 2 d S . .
H23 H 0.7665 1.0000 1.3088 0.035 Uiso 1 2 calc SR . .
C24 C 0.7290(6) 1.0000 1.1342(7) 0.0303(19) Uani 1 2 d S . .
H24 H 0.6673 1.0000 1.1324 0.036 Uiso 1 2 calc SR . .
C25 C 0.7623(6) 1.0000 1.0344(8) 0.021(2) Uani 1 2 d S . .
H25 H 0.7212 1.0000 0.9644 0.026 Uiso 1 2 calc SR . .
C26 C 1.0535(6) 1.0000 0.9416(7) 0.0215(17) Uani 1 2 d SD . .
C27 C 1.0273(8) 1.0000 0.8235(7) 0.028(2) Uani 1 2 d SD . .
C28 C 1.0926(8) 1.0000 0.7598(15) 0.045(6) Uani 1 2 d SD . .
H28 H 1.0775 1.0000 0.6787 0.055 Uiso 1 2 calc SR . .
C29 C 1.1787(8) 1.0000 0.8113(8) 0.043(3) Uani 1 2 d SD . .
H29 H 1.2217 1.0000 0.7636 0.052 Uiso 1 2 calc SR . .
C30 C 1.2075(7) 1.0000 0.9262(8) 0.039(3) Uani 1 2 d SD . .
H30 H 1.2679 1.0000 0.9613 0.047 Uiso 1 2 calc SR . .
C31 C 1.1410(7) 1.0000 0.9843(16) 0.045(7) Uani 1 2 d SD . .
H31 H 1.152(9) 1.0000 1.0697(18) 0.054 Uiso 1 2 d SD . .
C32 C 0.476(2) 1.0638(15) 0.093(2) 0.053(3) Uiso 0.25 1 d PD A -1
H32A H 0.4386 1.0661 0.0172 0.079 Uiso 0.25 1 calc PR A -1
H32B H 0.5369 1.0762 0.0867 0.079 Uiso 0.25 1 calc PR A -1
H32C H 0.4552 1.1013 0.1439 0.079 Uiso 0.25 1 calc PR A -1
C33 C 0.4725(18) 0.9819(12) 0.1424(16) 0.053(3) Uiso 0.25 1 d PD A -1
H33A H 0.4107 0.9682 0.1445 0.063 Uiso 0.25 1 calc PR A -1
H33B H 0.4952 0.9442 0.0921 0.063 Uiso 0.25 1 calc PR A -1
C34 C 0.5265(15) 0.9771(14) 0.2614(15) 0.053(3) Uiso 0.25 1 d PD A -1
H34A H 0.5330 0.9218 0.2838 0.063 Uiso 0.25 1 d PR A -1
H34B H 0.5860 0.9901 0.2610 0.063 Uiso 0.25 1 d PR A -1
C35 C 0.4857(19) 1.0198(13) 0.3491(16) 0.053(3) Uiso 0.25 1 d PD A -1
H35A H 0.4212 1.0229 0.3228 0.063 Uiso 0.25 1 calc PR A -1
H35B H 0.5091 1.0733 0.3575 0.063 Uiso 0.25 1 calc PR A -1
C36 C 0.506(2) 0.9785(15) 0.4650(16) 0.053(3) Uiso 0.25 1 d PD A -1
H36A H 0.4764 1.0060 0.5198 0.079 Uiso 0.25 1 calc PR A -1
H36B H 0.5692 0.9781 0.4930 0.079 Uiso 0.25 1 calc PR A -1
H36C H 0.4837 0.9252 0.4562 0.079 Uiso 0.25 1 calc PR A -1
C37 C 0.493(2) 1.0221(16) 0.5964(15) 0.053(3) Uiso 0.25 1 d PD B -2
H37A H 0.4995 0.9872 0.5336 0.079 Uiso 0.25 1 calc PR B -2
H37B H 0.5321 1.0666 0.5972 0.079 Uiso 0.25 1 calc PR B -2
H37C H 0.4316 1.0404 0.5855 0.079 Uiso 0.25 1 calc PR B -2
C38 C 0.515(2) 0.9789(13) 0.7095(15) 0.053(3) Uiso 0.25 1 d PD B -2
H38A H 0.4776 0.9322 0.7067 0.063 Uiso 0.25 1 calc PR B -2
H38B H 0.5772 0.9616 0.7213 0.063 Uiso 0.25 1 calc PR B -2
C39 C 0.502(2) 1.0295(11) 0.8093(15) 0.053(3) Uiso 0.25 1 d PD B -2
H39A H 0.4450 1.0574 0.7898 0.063 Uiso 0.25 1 calc PR B -2
H39B H 0.5495 1.0683 0.8257 0.063 Uiso 0.25 1 calc PR B -2
C40 C 0.502(2) 0.9785(12) 0.9152(15) 0.053(3) Uiso 0.25 1 d PD B -2
H40A H 0.4535 0.9401 0.8989 0.063 Uiso 0.25 1 calc PR B -2
H40B H 0.5581 0.9499 0.9337 0.063 Uiso 0.25 1 calc PR B -2
C41 C 0.490(3) 1.0285(14) 1.0171(17) 0.053(3) Uiso 0.25 1 d PD B -2
H41A H 0.4853 0.9951 1.0825 0.079 Uiso 0.25 1 calc PR B -2
H41B H 0.4357 1.0592 0.9969 0.079 Uiso 0.25 1 calc PR B -2
H41C H 0.5402 1.0633 1.0374 0.079 Uiso 0.25 1 calc PR B -2

loop_
_atom_site_aniso_label
_atom_site_aniso_U_11
_atom_site_aniso_U_22
_atom_site_aniso_U_33
_atom_site_aniso_U_23
_atom_site_aniso_U_13
_atom_site_aniso_U_12
Os1 0.0203(4) 0.0201(5) 0.0160(4) 0.000 0.0032(3) 0.000
Os2 0.0182(4) 0.0206(5) 0.0164(4) 0.000 0.0007(3) 0.000
P1 0.0168(18) 0.0147(18) 0.023(2) -0.0039(14) -0.0018(17) -0.0007(17)
P2 0.027(2) 0.030(2) 0.016(2) 0.0015(16) 0.0090(19) -0.001(2)
N1 0.016(3) 0.025(4) 0.023(3) 0.000 0.003(3) 0.000
N2 0.015(4) 0.018(3) 0.018(4) 0.000 -0.006(3) 0.000
C1 0.025(7) 0.017(7) 0.034(7) 0.001(5) -0.012(5) 0.002(5)
C2 0.033(6) 0.050(9) 0.013(5) -0.013(5) 0.008(5) 0.000(5)
C3 0.010(5) 0.028(6) 0.036(8) 0.001(5) -0.003(5) 0.002(5)
C4 0.035(8) 0.016(6) 0.020(5) 0.001(5) 0.013(5) 0.002(6)
C5 0.031(8) 0.024(7) 0.041(9) 0.004(6) 0.021(7) 0.007(6)
C6 0.033(6) 0.031(6) 0.060(8) 0.005(6) -0.010(5) 0.008(5)
C7 0.052(11) 0.037(12) 0.017(8) 0.003(8) 0.008(8) -0.013(9)
C8 0.073(11) 0.018(7) 0.075(12) -0.001(7) 0.036(10) -0.006(7)
C9 0.038(8) 0.052(11) 0.037(7) -0.001(7) 0.016(6) -0.016(7)
C10 0.013(6) 0.040(10) 0.062(10) -0.004(8) -0.002(6) 0.006(7)
C11 0.032(5) 0.033(6) 0.036(5) 0.000(4) 0.001(4) 0.005(4)
C12 0.046(11) 0.052(11) 0.046(10) -0.014(8) 0.003(8) 0.011(9)
C13 0.028(8) 0.027(10) 0.030(9) 0.002(8) 0.004(7) -0.005(7)
C14 0.053(8) 0.045(10) 0.045(9) 0.008(7) 0.027(7) -0.001(7)
C15 0.074(12) 0.025(8) 0.071(11) -0.010(7) 0.056(9) -0.013(7)
C16 0.032(8) 0.029(8) 0.017(6) -0.014(5) 0.014(5) -0.010(6)
C17 0.051(8) 0.021(6) 0.027(7) 0.004(4) -0.001(5) -0.011(5)
C18 0.064(11) 0.073(13) 0.033(9) -0.019(8) 0.000(8) -0.017(9)
C19 0.019(5) 0.019(3) 0.019(3) 0.000 -0.005(4) 0.000
C20 0.023(7) 0.013(7) 0.045(9) 0.000 0.007(7) 0.000
C21 0.023(4) 0.019(4) 0.021(4) 0.000 0.001(3) 0.000
C22 0.030(7) 0.029(6) 0.020(6) 0.000 -0.001(5) 0.000
C23 0.019(4) 0.028(5) 0.035(5) 0.000 -0.006(4) 0.000
C24 0.024(4) 0.043(5) 0.024(4) 0.000 0.006(3) 0.000
C25 0.012(5) 0.033(5) 0.019(5) 0.000 0.003(4) 0.000
C26 0.028(4) 0.012(4) 0.028(4) 0.000 0.012(4) 0.000
C27 0.044(7) 0.021(4) 0.017(5) 0.000 0.005(5) 0.000
C28 0.054(12) 0.032(8) 0.048(10) 0.000 0.003(7) 0.000
C29 0.048(7) 0.052(7) 0.038(6) 0.000 0.033(6) 0.000
C30 0.018(6) 0.059(8) 0.036(7) 0.000 -0.008(5) 0.000
C31 0.013(7) 0.040(11) 0.074(15) 0.000 -0.013(8) 0.000

loop_
_atom_type_symbol
_atom_type_description
_atom_type_scat_dispersion_real
_atom_type_scat_dispersion_imag
_atom_type_scat_source
C C 0.0033 0.0016 'International Tables Vol C Tables 4.2.6.8 and 6.1.1.4'
H H 0.0000 0.0000 'International Tables Vol C Tables 4.2.6.8 and 6.1.1.4'
N N 0.0061 0.0033 'International Tables Vol C Tables 4.2.6.8 and 6.1.1.4'
P P 0.1023 0.0942 'International Tables Vol C Tables 4.2.6.8 and 6.1.1.4'
Os Os -1.2165 7.6030 'International Tables Vol C Tables 4.2.6.8 and 6.1.1.4'

loop_
_geom_angle_atom_site_label_1
_geom_angle_atom_site_label_2
_geom_angle_atom_site_label_3
_geom_angle
_geom_angle_site_symmetry_1
_geom_angle_site_symmetry_3
N1 Os1 C27 75.2(3) . .
N1 Os1 P1 98.25(9) . .
C27 Os1 P1 93.63(10) . .
N1 Os1 P1 98.25(9) . 2_575
C27 Os1 P1 93.62(10) . 2_575
P1 Os1 P1 163.19(17) . 2_575
N1 Os1 H01 80(3) . .
C27 Os1 H01 156(3) . .
P1 Os1 H01 89.8(5) . .
P1 Os1 H01 89.8(5) 2_575 .
N1 Os1 H02 146(3) . .
C27 Os1 H02 139(3) . .
P1 Os1 H02 82.3(2) . .
P1 Os1 H02 82.3(2) 2_575 .
H01 Os1 H02 65(5) . .
N1 Os1 H03 154(3) . .
C27 Os1 H03 79(3) . .
P1 Os1 H03 83.3(3) . .
P1 Os1 H03 83.3(3) 2_575 .
H01 Os1 H03 126(5) . .
H02 Os1 H03 61(5) . .
N2 Os2 P2 95.57(11) . 2_575
N2 Os2 P2 95.57(11) . .
P2 Os2 P2 162.99(18) 2_575 .
N2 Os2 H04 161(3) . .
P2 Os2 H04 86.8(4) 2_575 .
P2 Os2 H04 86.8(4) . .
N2 Os2 H05 146(3) . .
P2 Os2 H05 81.77(15) 2_575 .
P2 Os2 H05 81.77(16) . .
H04 Os2 H05 53(3) . .
N2 Os2 H06 80(3) . .
P2 Os2 H06 84.7(4) 2_575 .
P2 Os2 H06 84.7(4) . .
H04 Os2 H06 119(4) . .
H05 Os2 H06 66(4) . .
N2 Os2 H31 78(3) . .
P2 Os2 H31 97.4(3) 2_575 .
P2 Os2 H31 97.4(3) . .
H04 Os2 H31 83(4) . .
H05 Os2 H31 136(5) . .
H06 Os2 H31 158(5) . .
C1 P1 C7 106.2(7) . .
C1 P1 C4 101.8(4) . .
C7 P1 C4 105.3(6) . .
C1 P1 Os1 111.5(4) . .
C7 P1 Os1 118.2(4) . .
C4 P1 Os1 112.3(4) . .
C10 P2 C13 103.4(7) . .
C10 P2 C16 100.6(5) . .
C13 P2 C16 103.3(7) . .
C10 P2 Os2 114.9(5) . .
C13 P2 Os2 118.3(4) . .
C16 P2 Os2 114.0(5) . .
C20 N1 C19 108.6(10) . .
C20 N1 Os1 134.8(9) . .
C19 N1 Os1 116.5(7) . .
C21 N2 C19 104.4(7) . .
C21 N2 Os2 133.7(7) . .
C19 N2 Os2 121.9(6) . .
C3 C1 C2 112.4(9) . .
C3 C1 P1 113.5(7) . .
C2 C1 P1 110.3(7) . .
C3 C1 H1 106.7 . .
C2 C1 H1 106.7 . .
P1 C1 H1 106.7 . .
C1 C2 H2A 109.5 . .
C1 C2 H2B 109.5 . .
H2A C2 H2B 109.5 . .
C1 C2 H2C 109.5 . .
H2A C2 H2C 109.5 . .
H2B C2 H2C 109.5 . .
C1 C3 H3A 109.5 . .
C1 C3 H3B 109.5 . .
H3A C3 H3B 109.5 . .
C1 C3 H3C 109.5 . .
H3A C3 H3C 109.5 . .
H3B C3 H3C 109.5 . .
C6 C4 C5 109.8(12) . .
C6 C4 P1 112.8(8) . .
C5 C4 P1 118.2(8) . .
C6 C4 H4 104.9 . .
C5 C4 H4 104.9 . .
P1 C4 H4 104.9 . .
C4 C5 H5A 109.5 . .
C4 C5 H5B 109.5 . .
H5A C5 H5B 109.5 . .
C4 C5 H5C 109.5 . .
H5A C5 H5C 109.5 . .
H5B C5 H5C 109.5 . .
C4 C6 H6A 109.5 . .
C4 C6 H6B 109.5 . .
H6A C6 H6B 109.5 . .
C4 C6 H6C 109.5 . .
H6A C6 H6C 109.5 . .
H6B C6 H6C 109.5 . .
C8 C7 C9 108.7(13) . .
C8 C7 P1 118.1(10) . .
C9 C7 P1 110.9(9) . .
C8 C7 H7 106.1 . .
C9 C7 H7 106.1 . .
P1 C7 H7 106.1 . .
C7 C8 H8A 109.5 . .
C7 C8 H8B 109.5 . .
H8A C8 H8B 109.5 . .
C7 C8 H8C 109.5 . .
H8A C8 H8C 109.5 . .
H8B C8 H8C 109.5 . .
C7 C9 H9A 109.5 . .
C7 C9 H9B 109.5 . .
H9A C9 H9B 109.5 . .
C7 C9 H9C 109.5 . .
H9A C9 H9C 109.5 . .
H9B C9 H9C 109.5 . .
C11 C10 C12 108.5(13) . .
C11 C10 P2 109.7(9) . .
C12 C10 P2 120.0(10) . .
C11 C10 H10 105.9 . .
C12 C10 H10 105.9 . .
P2 C10 H10 105.9 . .
C10 C11 H11A 109.5 . .
C10 C11 H11B 109.5 . .
H11A C11 H11B 109.5 . .
C10 C11 H11C 109.5 . .
H11A C11 H11C 109.5 . .
H11B C11 H11C 109.5 . .
C10 C12 H12A 109.5 . .
C10 C12 H12B 109.5 . .
H12A C12 H12B 109.5 . .
C10 C12 H12C 109.5 . .
H12A C12 H12C 109.5 . .
H12B C12 H12C 109.5 . .
C14 C13 C15 111.0(12) . .
C14 C13 P2 115.6(9) . .
C15 C13 P2 114.6(9) . .
C14 C13 H13 104.8 . .
C15 C13 H13 104.8 . .
P2 C13 H13 104.8 . .
C13 C14 H14A 109.5 . .
C13 C14 H14B 109.5 . .
H14A C14 H14B 109.5 . .
C13 C14 H14C 109.5 . .
H14A C14 H14C 109.5 . .
H14B C14 H14C 109.5 . .
C13 C15 H15A 109.5 . .
C13 C15 H15B 109.5 . .
H15A C15 H15B 109.5 . .
C13 C15 H15C 109.5 . .
H15A C15 H15C 109.5 . .
H15B C15 H15C 109.5 . .
C17 C16 C18 106.2(12) . .
C17 C16 P2 112.3(8) . .
C18 C16 P2 114.2(8) . .
C17 C16 H16 108.0 . .
C18 C16 H16 108.0 . .
P2 C16 H16 108.0 . .
C16 C17 H17A 109.5 . .
C16 C17 H17B 109.5 . .
H17A C17 H17B 109.5 . .
C16 C17 H17C 109.5 . .
H17A C17 H17C 109.5 . .
H17B C17 H17C 109.5 . .
C16 C18 H18A 109.5 . .
C16 C18 H18B 109.5 . .
H18A C18 H18B 109.5 . .
C16 C18 H18C 109.5 . .
H18A C18 H18C 109.5 . .
H18B C18 H18C 109.5 . .
N1 C19 N2 114.5(8) . .
N1 C19 C26 117.4(10) . .
N2 C19 C26 128.1(9) . .
N1 C20 C25 141.3(15) . .
N1 C20 C21 105.2(11) . .
C25 C20 C21 113.5(13) . .
C22 C21 N2 129.3(10) . .
C22 C21 C20 123.5(11) . .
N2 C21 C20 107.2(9) . .
C21 C22 C23 116.8(12) . .
C21 C22 H22 121.6 . .
C23 C22 H22 121.6 . .
C24 C23 C22 122.4(11) . .
C24 C23 H23 118.8 . .
C22 C23 H23 118.8 . .
C25 C24 C23 118.3(9) . .
C25 C24 H24 120.8 . .
C23 C24 H24 120.8 . .
C20 C25 C24 125.4(11) . .
C20 C25 H25 117.3 . .
C24 C25 H25 117.3 . .
C31 C26 C27 117.7(11) . .
C31 C26 C19 125.2(10) . .
C27 C26 C19 117.1(9) . .
C28 C27 C26 116.9(12) . .
C28 C27 Os1 129.3(9) . .
C26 C27 Os1 113.8(7) . .
C29 C28 C27 120.8(15) . .
C29 C28 H28 119.6 . .
C27 C28 H28 119.6 . .
C30 C29 C28 124.5(12) . .
C30 C29 H29 117.7 . .
C28 C29 H29 117.7 . .
C31 C30 C29 112.2(12) . .
C31 C30 H30 123.9 . .
C29 C30 H30 123.9 . .
C30 C31 C26 127.9(15) . .
C30 C31 H31 121(8) . .
C26 C31 H31 111(8) . .
C33 C32 H32A 109.5 . .
C33 C32 H32B 109.4 . .
H32A C32 H32B 109.5 . .
C33 C32 H32C 109.5 . .
H32A C32 H32C 109.5 . .
H32B C32 H32C 109.5 . .
C34 C33 C32 110.9(10) . .
C34 C33 H33A 109.5 . .
C32 C33 H33A 109.4 . .
C34 C33 H33B 109.5 . .
C32 C33 H33B 109.5 . .
H33A C33 H33B 108.0 . .
C35 C34 C33 113.1(10) . .
C35 C34 H34A 108.7 . .
C33 C34 H34A 108.5 . .
C35 C34 H34B 114.7 . .
C33 C34 H34B 110.6 . .
H34A C34 H34B 100.3 . .
C34 C35 C36 110.8(10) . .
C34 C35 H35A 109.5 . .
C36 C35 H35A 109.5 . .
C34 C35 H35B 109.5 . .
C36 C35 H35B 109.5 . .
H35A C35 H35B 108.1 . .
C35 C36 H36A 109.5 . .
C35 C36 H36B 109.5 . .
H36A C36 H36B 109.5 . .
C35 C36 H36C 109.5 . .
H36A C36 H36C 109.5 . .
H36B C36 H36C 109.5 . .
C38 C37 H37A 109.5 . .
C38 C37 H37B 109.5 . .
H37A C37 H37B 109.5 . .
C38 C37 H37C 109.5 . .
H37A C37 H37C 109.5 . .
H37B C37 H37C 109.5 . .
C39 C38 C37 111.5(10) . .
C39 C38 H38A 109.3 . .
C37 C38 H38A 109.3 . .
C39 C38 H38B 109.3 . .
C37 C38 H38B 109.3 . .
H38A C38 H38B 108.0 . .
C38 C39 C40 109.4(9) . .
C38 C39 H39A 109.8 . .
C40 C39 H39A 109.8 . .
C38 C39 H39B 109.8 . .
C40 C39 H39B 109.8 . .
H39A C39 H39B 108.2 . .
C41 C40 C39 110.2(9) . .
C41 C40 H40A 109.6 . .
C39 C40 H40A 109.6 . .
C41 C40 H40B 109.6 . .
C39 C40 H40B 109.6 . .
H40A C40 H40B 108.1 . .
C40 C41 H41A 109.5 . .
C40 C41 H41B 109.5 . .
H41A C41 H41B 109.5 . .
C40 C41 H41C 109.5 . .
H41A C41 H41C 109.5 . .
H41B C41 H41C 109.5 . .

loop_
_geom_bond_atom_site_label_1
_geom_bond_atom_site_label_2
_geom_bond_distance
_geom_bond_site_symmetry_2
Os1 N1 2.189(7) .
Os1 C27 2.220(11) .
Os1 P1 2.360(4) .
Os1 P1 2.360(4) 2_575
Os1 H01 1.588(10) .
Os1 H02 1.586(10) .
Os1 H03 1.589(10) .
Os2 N2 2.099(7) .
Os2 P2 2.336(5) 2_575
Os2 P2 2.336(5) .
Os2 H04 1.588(10) .
Os2 H05 1.586(10) .
Os2 H06 1.587(10) .
Os2 H31 2.12(6) .
P1 C1 1.866(5) .
P1 C7 1.869(4) .
P1 C4 1.870(4) .
P2 C10 1.867(5) .
P2 C13 1.867(5) .
P2 C16 1.868(4) .
N1 C20 1.311(17) .
N1 C19 1.339(12) .
N2 C21 1.346(11) .
N2 C19 1.382(14) .
C1 C3 1.532(5) .
C1 C2 1.532(5) .
C1 H1 1.0000 .
C2 H2A 0.9800 .
C2 H2B 0.9800 .
C2 H2C 0.9800 .
C3 H3A 0.9800 .
C3 H3B 0.9800 .
C3 H3C 0.9800 .
C4 C6 1.529(5) .
C4 C5 1.534(5) .
C4 H4 1.0000 .
C5 H5A 0.9800 .
C5 H5B 0.9800 .
C5 H5C 0.9800 .
C6 H6A 0.9800 .
C6 H6B 0.9800 .
C6 H6C 0.9800 .
C7 C8 1.524(5) .
C7 C9 1.529(5) .
C7 H7 1.0000 .
C8 H8A 0.9800 .
C8 H8B 0.9800 .
C8 H8C 0.9800 .
C9 H9A 0.9800 .
C9 H9B 0.9800 .
C9 H9C 0.9800 .
C10 C11 1.529(5) .
C10 C12 1.532(5) .
C10 H10 1.0000 .
C11 H11A 0.9800 .
C11 H11B 0.9800 .
C11 H11C 0.9800 .
C12 H12A 0.9800 .
C12 H12B 0.9800 .
C12 H12C 0.9800 .
C13 C14 1.525(5) .
C13 C15 1.530(5) .
C13 H13 1.0000 .
C14 H14A 0.9800 .
C14 H14B 0.9800 .
C14 H14C 0.9800 .
C15 H15A 0.9800 .
C15 H15B 0.9800 .
C15 H15C 0.9800 .
C16 C17 1.529(5) .
C16 C18 1.531(5) .
C16 H16 1.0000 .
C17 H17A 0.9800 .
C17 H17B 0.9800 .
C17 H17C 0.9800 .
C18 H18A 0.9800 .
C18 H18B 0.9800 .
C18 H18C 0.9800 .
C19 C26 1.441(12) .
C20 C25 1.358(18) .
C20 C21 1.546(19) .
C21 C22 1.345(17) .
C22 C23 1.422(18) .
C22 H22 0.9500 .
C23 C24 1.417(12) .
C23 H23 0.9500 .
C24 C25 1.379(12) .
C24 H24 0.9500 .
C25 H25 0.9500 .
C26 C31 1.356(9) .
C26 C27 1.388(8) .
C27 C28 1.369(9) .
C28 C29 1.360(9) .
C28 H28 0.9500 .
C29 C30 1.357(9) .
C29 H29 0.9500 .
C30 C31 1.340(10) .
C30 H30 0.9500 .
C31 H31 0.999(10) .
C32 C33 1.534(10) .
C32 H32A 0.9800 .
C32 H32B 0.9800 .
C32 H32C 0.9800 .
C33 C34 1.509(10) .
C33 H33A 0.9900 .
C33 H33B 0.9900 .
C34 C35 1.507(10) .
C34 H34A 0.9901 .
C34 H34B 0.9480 .
C35 C36 1.531(10) .
C35 H35A 0.9900 .
C35 H35B 0.9900 .
C36 H36A 0.9800 .
C36 H36B 0.9800 .
C36 H36C 0.9800 .
C37 C38 1.522(10) .
C37 H37A 0.9800 .
C37 H37B 0.9800 .
C37 H37C 0.9800 .
C38 C39 1.518(10) .
C38 H38A 0.9900 .
C38 H38B 0.9900 .
C39 C40 1.536(10) .
C39 H39A 0.9900 .
C39 H39B 0.9900 .
C40 C41 1.527(10) .
C40 H40A 0.9900 .
C40 H40B 0.9900 .
C41 H41A 0.9800 .
C41 H41B 0.9800 .
C41 H41C 0.9800 .
